data_1524977
loop_
_publ_author_name
'Nesper, R.'
'Miller, G.J.'

_publ_section_title
;
 A covalent view of chemical bonding in Laves phases Ca Lix Al2-x
;
_journal_name_full 'Journal of Alloys Compd.'
_journal_page_first 109
_journal_page_last 121
_journal_volume 197
_journal_year 1993
_chemical_formula_sum 'Al12.34 Ca6.12 Li2.22'
_chemical_name_systematic '(Al13 Ca10 Li7)1.26'
_space_group_IT_number 194
_symmetry_space_group_name_Hall '-P 6c 2c'
_symmetry_space_group_name_H-M 'P 63/m m c'
_cell_angle_alpha 90
_cell_angle_beta 90
_cell_angle_gamma 120
_cell_formula_units_Z 1
_cell_length_a 5.795
_cell_length_b 5.795
_cell_length_c 18.753
_cell_volume 545.391
_citation_journal_id_ASTM JALCEU
_cod_data_source_file Nesper_JALCEU_1993_34.cif
_cod_data_source_block Al12.34Ca6.12Li2.22
_cod_original_cell_volume 545.3914
_cod_database_code 1524977

loop_
_symmetry_equiv_pos_as_xyz
x,y,z
x-y,x,z+1/2
-y,x-y,z
-x,-y,z+1/2
-x+y,-x,z
y,-x+y,z+1/2
-y,-x,-z+1/2
x-y,-y,-z
x,x-y,-z+1/2
y,x,-z
-x+y,y,-z+1/2
-x,-x+y,-z
-x,-y,-z
-x+y,-x,-z-1/2
y,-x+y,-z
x,y,-z-1/2
x-y,x,-z
-y,x-y,-z-1/2
y,x,z-1/2
-x+y,y,z
-x,-x+y,z-1/2
-y,-x,z
x-y,-y,z-1/2
x,x-y,z

loop_
_atom_site_label
_atom_site_type_symbol
_atom_site_fract_x
_atom_site_fract_y
_atom_site_fract_z
_atom_site_occupancy
_atom_site_U_iso_or_equiv
Li1 Li 0.5 0 0 0.37 0.0
Ca3 Ca 0.3333 0.6667 0.84 0.07 0.0
Ca1 Ca 0 0 0.093 1 0.0
Al3 Al 0.168 0.336 0.25 0.47 0.0
Al1 Al 0.3333 0.6667 0.133 0.24 0.0
Ca2 Ca 0.3333 0.6667 0.8696 0.46 0.0
Al2 Al 0.3333 0.6667 0.155 0.94 0.0
Al4 Al 0.835 0.67 0.25 0.17 0.0
Al5 Al 0.5 0 0 0.63 0.0
